data_2004657
loop_
_publ_author_name
'Lamiot, J.'
'Baert, F.'
'Brocard, J.'
'Goetgheluck, S.'

_publ_section_title
;
 Tricarbonyl(\h^6^-3-methyl-2-vinylbenzoic acid)chromium
;
_journal_issue 3
_journal_name_full 'Acta Crystallographica Section C'
_journal_page_first 595
_journal_page_last 597
_journal_paper_doi 10.1107/S0108270195013114
_journal_volume 52
_journal_year 1996
_chemical_formula_iupac '[Cr (C O)3 (C10 H10 O2)]'
_chemical_formula_sum 'C13 H10 Cr O5'
_chemical_formula_weight 298.2
_space_group_IT_number 2
_symmetry_cell_setting triclinic
_symmetry_space_group_name_Hall '-P 1'
_symmetry_space_group_name_H-M 'P -1'
_atom_type_scat_source 'IntTabIV, and Stewart, Davidson & Simpson (1965) for H atoms'
_cell_angle_alpha 96.03(15)
_cell_angle_beta 104.12(16)
_cell_angle_gamma 104.84(16)
_cell_formula_units_Z 2
_cell_length_a 6.966(4)
_cell_length_b 8.993(4)
_cell_length_c 10.932(4)
_cell_measurement_reflns_used 25
_cell_measurement_temperature 293
_cell_measurement_theta_max 27
_cell_measurement_theta_min 20
_cell_volume 631.7(10)
_computing_cell_refinement 'Philips PW1100 software'
_computing_data_collection 'Philips PW1100 software'
_computing_data_reduction 'MolEN (Fair, 1990)'
_computing_molecular_graphics 'ORTEP (Johnson, 1976); PLUTO (Motherwell & Clegg, 1978)'
_computing_structure_refinement 'SHELX76 (Sheldrick, 1976)'
_computing_structure_solution 'SHELXS86 (Sheldrick, 1985)'
_diffrn_measurement_device 'Philips PW1100'
_diffrn_measurement_method '\w/2\q scans'
_diffrn_radiation_type MoK\a
_diffrn_radiation_wavelength 0.71073
_diffrn_reflns_av_R_equivalents 0.03
_diffrn_reflns_limit_h_max 8
_diffrn_reflns_limit_h_min -8
_diffrn_reflns_limit_k_max 11
_diffrn_reflns_limit_k_min -11
_diffrn_reflns_limit_l_max 20
_diffrn_reflns_limit_l_min 0
_diffrn_reflns_number 4992
_diffrn_reflns_theta_max 37
_diffrn_standards_decay_% none
_diffrn_standards_interval_time 120
_diffrn_standards_number 3
_exptl_absorpt_coefficient_mu 0.918
_exptl_absorpt_correction_type none
_exptl_crystal_colour yellow
_exptl_crystal_density_diffrn 1.57
_exptl_crystal_density_method none
_exptl_crystal_description parallelepiped
_exptl_crystal_size_max 0.5
_exptl_crystal_size_mid 0.5
_exptl_crystal_size_min 0.4
_refine_diff_density_max 0.37
_refine_diff_density_min -0.31
_refine_ls_extinction_method none
_refine_ls_goodness_of_fit_obs 1.15
_refine_ls_number_parameters 175
_refine_ls_number_reflns 2094
_refine_ls_R_factor_obs 0.0474
_refine_ls_shift/esd_max 0.03
_refine_ls_structure_factor_coef F
_refine_ls_weighting_details 'w = 1/[\s^2^(F~o~)+0.0011F~o~^2^]'
_refine_ls_weighting_scheme calc
_refine_ls_wR_factor_obs 0.0479
_reflns_number_observed 2094
_reflns_number_total 4728
_reflns_observed_criterion I>3\s(I)
_cod_data_source_file pa1203.cif
_cod_data_source_block pa1203a
_cod_depositor_comments
;
The following automatic conversions were performed:

'_refine_ls_weighting_scheme' value ' 1/[\s^2^(F~o~)+0.0011F~o~^2^]'
was changed to 'calc'. New tag '_refine_ls_weighting_details' was
created. The value of the new tag was set to 'w =
1/[\s^2^(F~o~)+0.0011F~o~^2^]'.

Automatic conversion script
Id: cif_fix_values 3143 2015-03-26 13:38:13Z robertas 
;
_cod_original_cell_volume 632(4)
_cod_database_code 2004657

loop_
_symmetry_equiv_pos_as_xyz
x,y,z
-x,-y,-z

loop_
_atom_site_label
_atom_site_fract_x
_atom_site_fract_y
_atom_site_fract_z
_atom_site_U_iso_or_equiv
Cr .20910(10) .37590(10) .23410(10) .0350(10)
C10 -.0043(6) .4622(4) .1831(4) .060(5)
O10 -0.1391(5) .5141(4) .1508(4) .106(5)
C20 .3914(6) .5759(4) .2625(4) .060(5)
O20 .4991(6) .6987(4) .2770(4) .084(5)
C30 .1933(7) .4080(5) .4003(4) .061(5)
O30 .1830(6) .4256(4) .5042(3) .110(6)
C1 .0225(5) .1492(4) .1190(3) .042(4)
C2 .1382(5) .1200(4) .2360(3) .042(3)
C3 .3577(6) .1860(4) .2757(4) .048(4)
C4 .4539(6) .2767(5) .1990(4) .058(5)
C5 .3410(6) .3010(5) .0807(4) .065(5)
C6 .1260(6) .2364(4) .0402(4) .053(4)
C7 -0.2076(5) .0894(4) .0723(3) .043(4)
O1 -0.3125(4) .0118(3) .1317(3) .063(3)
O2 -0.2868(4) .1262(3) -.0373(3) .060(3)
C11 .0336(6) .0198(5) .3159(4) .053(4)
C12 .0735(7) -0.1113(5) .3388(5) .074(6)
C13 .4923(6) .1630(5) .3986(4) .062(5)
H2 -0.406 .095 -0.066 .070
H4 .619 .330 .231 .070
H5 .420 .369 .022 .070
H6 .038 .252 -0.051 .070
H11 -0.077 .056 .356 .070
H12 -0.011 -0.183 .393 .070
H12' .189 -0.147 .304 .070
H13 .428 .187 .476 .070
H13' .499 .044 .389 .070
H13" .646 .242 .419 .070

loop_
_geom_angle_atom_site_label_1
_geom_angle_atom_site_label_2
_geom_angle_atom_site_label_3
_geom_angle
_geom_angle_publ_flag
C1 Cr C2 37.70(10) yes
C1 Cr C6 38.00(10) yes
C2 Cr C3 37.20(10) yes
C3 Cr C4 36.6(2) yes
C4 Cr C5 37.1(2) yes
C5 Cr C6 36.8(2) yes
C10 Cr C20 87.8(2) yes
C20 Cr C30 90.1(2) yes
C10 Cr C30 89.7(2) yes
C1 C2 C3 118.8(3) yes
C1 C2 C11 121.1(3) yes
C3 C2 C11 120.0(3) yes
C2 C11 C12 121.9(4) yes
C2 C3 C4 119.5(4) yes
C2 C3 C13 122.6(4) yes
C4 C3 C13 118.2(4) yes
C3 C4 C5 121.9(4) yes
C4 C5 C6 119.3(4) yes
C5 C6 C1 120.1(4) yes
C6 C1 C2 120.3(3) yes
C6 C1 C7 117.2(3) yes
C2 C1 C7 122.5(3) yes
C1 C7 O1 122.8(3) yes
C1 C7 O2 114.0(3) yes
C3 C4 H4 119.1 no
C5 C4 H4 119.0 no
C4 C5 H5 120.4 no
C6 C5 H5 120.3 no
C1 C6 H6 120.0 no
C5 C6 H6 119.9 no
C2 C11 H11 119.0 no
C12 C11 H11 119.1 no
C7 O2 H2 118.1 no
C11 C12 H12 120.0 no
C11 C12 H12' 119.9 no
H12 C12 H12' 120.1 no
C3 C13 H13 109.6 no
C3 C13 H13' 109.4 no
C3 C13 H13" 109.4 no
H13 C13 H13' 109.3 no
H13' C13 H13" 109.3 no
H13 C13 H13" 109.8 no

loop_
_geom_bond_atom_site_label_1
_geom_bond_atom_site_label_2
_geom_bond_distance
_geom_bond_publ_flag
Cr C10 1.844(4) yes
Cr C20 1.861(4) yes
Cr C30 1.845(4) yes
Cr C1 2.176(4) yes
Cr C2 2.230(4) yes
Cr C3 2.244(4) yes
Cr C4 2.208(5) yes
Cr C5 2.222(4) yes
Cr C6 2.207(4) yes
C10 O10 1.149(6) yes
C20 O20 1.135(5) yes
C30 O30 1.153(5) yes
C1 C2 1.425(5) yes
C1 C6 1.426(5) yes
C1 C7 1.490(5) yes
C7 O1 1.228(5) yes
C7 O2 1.306(4) yes
C2 C3 1.427(6) yes
C2 C11 1.498(6) yes
C11 C12 1.313(6) yes
C3 C4 1.398(6) yes
C3 C13 1.507(6) yes
C4 C5 1.411(6) yes
C5 C6 1.398(6) yes
C4 H4 1.08 no
C5 H5 1.08 no
C6 H6 1.08 no
C11 H11 1.08 no
O2 H2 0.78 no
C12 H12 1.08 no
C12 H12' 1.08 no
C13 H13 1.08 no
C13 H13' 1.08 no
C13 H13" 1.08 no

loop_
_geom_torsion_atom_site_label_1
_geom_torsion_atom_site_label_2
_geom_torsion_atom_site_label_3
_geom_torsion_atom_site_label_4
_geom_torsion
_geom_torsion_publ_flag
C2 C1 C7 O1 0.3(3) yes
C3 C2 C11 C12 -61.2(4) yes
